data_7229859
loop_
_publ_author_name
'Liu, Zi-Yuan'
'Zou, Hua-Hong'
'Wang, Rong'
'Chen, Man-Sheng'
'Liang, Fu-Pei'

_publ_section_title
;
 Structure and magnetism of two chair-shaped hexanuclear dysprosium(iii)
 complexes exhibiting slow magnetic relaxation
;
_journal_issue 2
_journal_name_full 'RSC Advances'
_journal_page_first 767
_journal_paper_doi 10.1039/C7RA11378A
_journal_volume 8
_journal_year 2018
_chemical_formula_sum 'C76 H124 Dy6 N2 O34'
_chemical_formula_weight 2584.77
_space_group_IT_number 14
_symmetry_cell_setting monoclinic
_symmetry_space_group_name_Hall '-P 2ybc'
_symmetry_space_group_name_H-M 'P 1 21/c 1'
_atom_sites_solution_hydrogens geom
_atom_sites_solution_primary direct
_atom_sites_solution_secondary difmap
_audit_creation_method SHELXL-97
_audit_update_record
;
2015-01-05 deposited with the CCDC.
2017-12-18 downloaded from the CCDC.
;
_cell_angle_alpha 90.00
_cell_angle_beta 99.840(2)
_cell_angle_gamma 90.00
_cell_formula_units_Z 2
_cell_length_a 13.4065(3)
_cell_length_b 21.7010(4)
_cell_length_c 17.9936(4)
_cell_measurement_temperature 153(2)
_cell_volume 5157.95(19)
_computing_structure_refinement 'SHELXL-97 (Sheldrick, 1997)'
_computing_structure_solution 'SHELXS-97 (Sheldrick, 1990)'
_diffrn_ambient_temperature 153(2)
_diffrn_measured_fraction_theta_full 0.998
_diffrn_measured_fraction_theta_max 0.998
_diffrn_radiation_monochromator graphite
_diffrn_radiation_source 'fine-focus sealed tube'
_diffrn_radiation_type MoK\a
_diffrn_radiation_wavelength 0.71073
_diffrn_reflns_av_R_equivalents 0.0327
_diffrn_reflns_av_sigmaI/netI 0.0399
_diffrn_reflns_limit_h_max 16
_diffrn_reflns_limit_h_min -14
_diffrn_reflns_limit_k_max 25
_diffrn_reflns_limit_k_min -25
_diffrn_reflns_limit_l_max 21
_diffrn_reflns_limit_l_min -15
_diffrn_reflns_number 24217
_diffrn_reflns_theta_full 25.10
_diffrn_reflns_theta_max 25.10
_diffrn_reflns_theta_min 2.97
_exptl_absorpt_coefficient_mu 4.362
_exptl_absorpt_correction_T_max 0.6009
_exptl_absorpt_correction_T_min 0.5420
_exptl_absorpt_correction_type multi-scan
_exptl_crystal_colour colorless
_exptl_crystal_density_diffrn 1.664
_exptl_crystal_density_method 'not measured'
_exptl_crystal_description block
_exptl_crystal_F_000 2524
_exptl_crystal_size_max 0.16
_exptl_crystal_size_mid 0.15
_exptl_crystal_size_min 0.13
_refine_diff_density_max 1.784
_refine_diff_density_min -1.125
_refine_diff_density_rms 0.147
_refine_ls_extinction_method none
_refine_ls_goodness_of_fit_ref 1.180
_refine_ls_hydrogen_treatment constr
_refine_ls_matrix_type full
_refine_ls_number_parameters 543
_refine_ls_number_reflns 9168
_refine_ls_number_restraints 630
_refine_ls_restrained_S_all 1.780
_refine_ls_R_factor_all 0.0652
_refine_ls_R_factor_gt 0.0522
_refine_ls_shift/su_max 0.001
_refine_ls_shift/su_mean 0.000
_refine_ls_structure_factor_coef Fsqd
_refine_ls_weighting_details
;
calc w=1/[\s^2^(Fo^2^)+(0.0323P)^2^+45.2489P] where P=(Fo^2^+2Fc^2^)/3
;
_refine_ls_weighting_scheme calc
_refine_ls_wR_factor_gt 0.1175
_refine_ls_wR_factor_ref 0.1257
_reflns_number_gt 7692
_reflns_number_total 9168
_reflns_threshold_expression >2sigma(I)
_cod_data_source_file c7ra11378a2.cif
_cod_data_source_block 1_CCDC1
_cod_depositor_comments
;
The following automatic conversions were performed:

'_symmetry_cell_setting' value 'Monoclinic' changed to 'monoclinic'
according to
/home/data/users/saulius/crontab/automatic-downloads/rss-feeds/RSC/lib/dictionaries/cif_core.dic
dictionary named 'cif_core.dic' version 2.4.2 from 2011-04-26.

Automatic conversion script
Id: cif_fix_values 4973 2017-02-22 13:04:09Z antanas 
;
_cod_original_sg_symbol_H-M P21/c
_cod_database_code 7229859

loop_
_symmetry_equiv_pos_as_xyz
'x, y, z'
'-x, y+1/2, -z+1/2'
'-x, -y, -z'
'x, -y-1/2, z-1/2'

loop_
_atom_site_label
_atom_site_type_symbol
_atom_site_fract_x
_atom_site_fract_y
_atom_site_fract_z
_atom_site_U_iso_or_equiv
_atom_site_adp_type
_atom_site_occupancy
_atom_site_symmetry_multiplicity
_atom_site_calc_flag
_atom_site_refinement_flags
Dy1 Dy 0.36655(5) 0.44169(3) 0.49631(3) 0.03328(18) Uani 1 1 d .
Dy2 Dy 0.39718(5) 0.55402(3) 0.35751(3) 0.03500(18) Uani 1 1 d .
Dy3 Dy 0.21625(5) 0.43413(3) 0.30782(4) 0.0404(2) Uani 1 1 d .
O1 O 0.2414(10) 0.3776(6) 0.5402(8) 0.076(4) Uani 1 1 d .
O2 O 0.0770(8) 0.4642(6) 0.3644(6) 0.068(3) Uani 1 1 d .
O3 O 0.0754(9) 0.3964(6) 0.2333(6) 0.066(3) Uani 1 1 d .
O4 O 0.1726(10) 0.5272(5) 0.2521(6) 0.064(3) Uani 1 1 d .
O5 O 0.5104(9) 0.3646(5) 0.7196(6) 0.061(3) Uani 1 1 d .
O6 O 0.2329(9) 0.3717(6) 0.4165(6) 0.064(3) Uani 1 1 d .
O7 O 0.2664(11) 0.3271(6) 0.2840(8) 0.088(4) Uani 1 1 d .
O8 O 0.3956(9) 0.5189(5) 0.2341(6) 0.056(3) Uani 1 1 d .
O9 O 0.2630(8) 0.6100(5) 0.2920(6) 0.060(3) Uani 1 1 d .
O10 O 0.5983(8) 0.3585(5) 0.5707(6) 0.052(3) Uani 1 1 d .
O11 O 0.2980(9) 0.4380(6) 0.2037(6) 0.061(3) Uani 1 1 d .
O12 O 0.4458(8) 0.3455(5) 0.5033(6) 0.052(3) Uani 1 1 d .
O13 O 0.2600(6) 0.5078(4) 0.4091(5) 0.036(2) Uani 1 1 d .
O14 O 0.5331(6) 0.4718(4) 0.5083(5) 0.034(2) Uani 1 1 d .
O15 O 0.4314(7) 0.4451(5) 0.6236(5) 0.044(2) Uani 1 1 d .
O16 O 0.3891(7) 0.4455(4) 0.3666(5) 0.039(2) Uani 1 1 d .
O17 O -0.0655(12) 0.4355(8) 0.2619(10) 0.108(5) Uani 1 1 d .
N1 N 0.2621(9) 0.5135(6) 0.5617(6) 0.045(3) Uani 1 1 d .
C1 C 0.1865(13) 0.5838(9) 0.2534(9) 0.059(3) Uani 1 1 d U
C2 C 0.1054(14) 0.6262(8) 0.2093(10) 0.082(5) Uani 1 1 d DU
C3 C 0.1547(19) 0.6694(16) 0.1644(19) 0.265(8) Uani 1 1 d DU
H3A H 0.1036 0.6967 0.1360 0.398 Uiso 1 1 calc R
H3B H 0.1886 0.6462 0.1291 0.398 Uiso 1 1 calc R
H3C H 0.2046 0.6940 0.1979 0.398 Uiso 1 1 calc R
C4 C 0.054(3) 0.6582(16) 0.2586(13) 0.303(8) Uani 1 1 d DU
H4A H 0.0028 0.6850 0.2296 0.454 Uiso 1 1 calc R
H4B H 0.1023 0.6833 0.2931 0.454 Uiso 1 1 calc R
H4C H 0.0210 0.6287 0.2878 0.454 Uiso 1 1 calc R
C5 C 0.033(2) 0.5897(12) 0.1548(17) 0.206(8) Uani 1 1 d DU
H5A H -0.0186 0.6172 0.1272 0.310 Uiso 1 1 calc R
H5B H -0.0003 0.5589 0.1822 0.310 Uiso 1 1 calc R
H5C H 0.0691 0.5689 0.1192 0.310 Uiso 1 1 calc R
C6 C 0.3583(14) 0.4780(9) 0.1900(9) 0.059(3) Uani 1 1 d U
C7 C 0.3918(19) 0.4778(12) 0.1115(10) 0.092(5) Uani 1 1 d U
C8 C 0.504(2) 0.4609(18) 0.1267(16) 0.163(7) Uani 1 1 d U
H8A H 0.5301 0.4599 0.0790 0.244 Uiso 1 1 calc R
H8B H 0.5128 0.4202 0.1507 0.244 Uiso 1 1 calc R
H8C H 0.5417 0.4917 0.1603 0.244 Uiso 1 1 calc R
C9 C 0.383(3) 0.5420(14) 0.0801(13) 0.157(7) Uani 1 1 d U
H9A H 0.4044 0.5423 0.0305 0.235 Uiso 1 1 calc R
H9B H 0.4272 0.5697 0.1143 0.235 Uiso 1 1 calc R
H9C H 0.3131 0.5560 0.0749 0.235 Uiso 1 1 calc R
C10 C 0.336(3) 0.4302(16) 0.0612(14) 0.179(7) Uani 1 1 d U
H10A H 0.3583 0.4310 0.0122 0.268 Uiso 1 1 calc R
H10B H 0.2630 0.4389 0.0541 0.268 Uiso 1 1 calc R
H10C H 0.3489 0.3894 0.0841 0.268 Uiso 1 1 calc R
C11 C 0.5311(13) 0.3271(7) 0.5309(9) 0.054(4) Uani 1 1 d U
C12 C 0.5615(15) 0.2595(8) 0.5165(11) 0.069(4) Uani 1 1 d U
C13 C 0.655(2) 0.2602(11) 0.4810(18) 0.137(7) Uani 1 1 d U
H13A H 0.6747 0.2178 0.4717 0.206 Uiso 1 1 calc R
H13B H 0.7100 0.2806 0.5150 0.206 Uiso 1 1 calc R
H13C H 0.6411 0.2827 0.4331 0.206 Uiso 1 1 calc R
C14 C 0.583(2) 0.2270(10) 0.5926(14) 0.136(7) Uani 1 1 d U
H14A H 0.6024 0.1842 0.5854 0.204 Uiso 1 1 calc R
H14B H 0.5220 0.2278 0.6159 0.204 Uiso 1 1 calc R
H14C H 0.6383 0.2482 0.6255 0.204 Uiso 1 1 calc R
C15 C 0.4776(19) 0.2261(10) 0.4653(15) 0.118(6) Uani 1 1 d U
H15A H 0.4989 0.1838 0.4573 0.177 Uiso 1 1 calc R
H15B H 0.4627 0.2475 0.4167 0.177 Uiso 1 1 calc R
H15C H 0.4167 0.2254 0.4887 0.177 Uiso 1 1 calc R
C16 C 0.3789(12) 0.4316(8) 0.6773(8) 0.056(3) Uani 1 1 d U
C17 C 0.2873(13) 0.4610(9) 0.6828(9) 0.063(3) Uani 1 1 d U
C18 C 0.2383(15) 0.4476(10) 0.7444(10) 0.076(3) Uani 1 1 d U
H18A H 0.1778 0.4686 0.7497 0.092 Uiso 1 1 calc R
C19 C 0.2792(16) 0.4031(12) 0.7980(11) 0.093(3) Uani 1 1 d U
H19A H 0.2459 0.3935 0.8391 0.112 Uiso 1 1 calc R
C20 C 0.3678(15) 0.3735(11) 0.7906(10) 0.081(3) Uani 1 1 d U
H20A H 0.3944 0.3425 0.8258 0.097 Uiso 1 1 calc R
C21 C 0.4186(13) 0.3887(9) 0.7321(9) 0.063(3) Uani 1 1 d U
C22 C 0.5579(14) 0.3209(9) 0.7720(11) 0.079(5) Uani 1 1 d U
H22A H 0.5063 0.2970 0.7919 0.118 Uiso 1 1 calc R
H22B H 0.6011 0.3423 0.8136 0.118 Uiso 1 1 calc R
H22C H 0.5994 0.2932 0.7471 0.118 Uiso 1 1 calc R
C23 C 0.2410(12) 0.5079(9) 0.6290(8) 0.059(3) Uani 1 1 d U
H23A H 0.1933 0.5354 0.6442 0.071 Uiso 1 1 calc R
C24 C 0.2167(12) 0.5654(7) 0.5150(8) 0.050(3) Uani 1 1 d U
H24A H 0.2673 0.5986 0.5145 0.060 Uiso 1 1 calc R
H24B H 0.1586 0.5823 0.5356 0.060 Uiso 1 1 calc R
C25 C 0.1808(11) 0.5408(7) 0.4336(8) 0.045(3) Uani 1 1 d U
C26 C 0.0872(12) 0.4999(8) 0.4303(8) 0.054(3) Uani 1 1 d U
H26A H 0.0950 0.4727 0.4751 0.065 Uiso 1 1 calc R
H26B H 0.0262 0.5257 0.4298 0.065 Uiso 1 1 calc R
C27 C 0.125(2) 0.3017(13) 0.4748(16) 0.112(6) Uani 1 1 d U
C28 C 0.2049(17) 0.3529(11) 0.4752(14) 0.088(5) Uani 1 1 d U
C29 C -0.0167(18) 0.4064(10) 0.2185(12) 0.082(5) Uani 1 1 d U
C30 C 0.4729(13) 0.4106(8) 0.3452(9) 0.060(4) Uani 1 1 d U
H30A H 0.4734 0.4161 0.2912 0.090 Uiso 1 1 calc R
H30B H 0.4646 0.3668 0.3559 0.090 Uiso 1 1 calc R
H30C H 0.5370 0.4254 0.3741 0.090 Uiso 1 1 calc R
C33 C 0.252(2) 0.2913(13) 0.2198(16) 0.141(10) Uani 1 1 d U
H33A H 0.2823 0.2506 0.2314 0.212 Uiso 1 1 calc R
H33B H 0.2833 0.3112 0.1808 0.212 Uiso 1 1 calc R
H33C H 0.1789 0.2865 0.2014 0.212 Uiso 1 1 calc R
C34 C -0.077(3) 0.3231(15) 0.1357(19) 0.166(8) Uani 1 1 d U
H34A H -0.1219 0.3073 0.1692 0.249 Uiso 1 1 calc R
H34B H -0.0090 0.3067 0.1515 0.249 Uiso 1 1 calc R
H34C H -0.1032 0.3101 0.0838 0.249 Uiso 1 1 calc R
C35 C -0.173(3) 0.4237(17) 0.1178(19) 0.169(8) Uani 1 1 d U
H35A H -0.2171 0.4145 0.1544 0.254 Uiso 1 1 calc R
H35B H -0.2057 0.4104 0.0675 0.254 Uiso 1 1 calc R
H35C H -0.1601 0.4682 0.1172 0.254 Uiso 1 1 calc R
C36 C -0.075(2) 0.3902(13) 0.1394(15) 0.107(6) Uani 1 1 d U
C37 C 0.001(3) 0.4034(19) 0.0812(19) 0.176(8) Uani 1 1 d U
H37A H -0.0324 0.3937 0.0298 0.263 Uiso 1 1 calc R
H37B H 0.0619 0.3776 0.0942 0.263 Uiso 1 1 calc R
H37C H 0.0211 0.4469 0.0840 0.263 Uiso 1 1 calc R
C38 C 0.039(3) 0.310(2) 0.416(3) 0.238(9) Uani 1 1 d U
H38A H 0.0586 0.3021 0.3665 0.356 Uiso 1 1 calc R
H38B H 0.0140 0.3526 0.4168 0.356 Uiso 1 1 calc R
H38C H -0.0151 0.2815 0.4232 0.356 Uiso 1 1 calc R
C39 C 0.054(3) 0.3186(19) 0.536(2) 0.204(9) Uani 1 1 d U
H39A H 0.0030 0.2862 0.5361 0.307 Uiso 1 1 calc R
H39B H 0.0202 0.3581 0.5226 0.307 Uiso 1 1 calc R
H39C H 0.0956 0.3216 0.5862 0.307 Uiso 1 1 calc R
C40 C 0.178(3) 0.2439(17) 0.497(2) 0.197(9) Uani 1 1 d U
H40A H 0.2213 0.2332 0.4599 0.295 Uiso 1 1 calc R
H40B H 0.1284 0.2111 0.4986 0.295 Uiso 1 1 calc R
H40C H 0.2200 0.2487 0.5467 0.295 Uiso 1 1 calc R

loop_
_atom_site_aniso_label
_atom_site_aniso_U_11
_atom_site_aniso_U_22
_atom_site_aniso_U_33
_atom_site_aniso_U_23
_atom_site_aniso_U_13
_atom_site_aniso_U_12
Dy1 0.0291(3) 0.0402(4) 0.0294(3) 0.0050(3) 0.0017(2) -0.0033(3)
Dy2 0.0318(4) 0.0424(4) 0.0294(3) 0.0056(3) 0.0013(2) -0.0011(3)
Dy3 0.0360(4) 0.0493(4) 0.0333(3) -0.0018(3) -0.0014(3) -0.0020(3)
O1 0.074(9) 0.076(8) 0.083(9) -0.001(7) 0.024(7) -0.030(7)
O2 0.040(7) 0.110(10) 0.054(7) -0.024(7) 0.007(5) -0.015(7)
O3 0.046(7) 0.083(8) 0.062(7) -0.018(6) -0.009(5) -0.009(6)
O4 0.080(9) 0.059(7) 0.047(6) 0.011(5) -0.001(6) 0.018(6)
O5 0.056(7) 0.072(7) 0.053(6) 0.025(6) 0.005(5) 0.000(6)
O6 0.066(8) 0.081(8) 0.044(6) 0.014(6) 0.006(5) -0.015(6)
O7 0.098(11) 0.074(9) 0.089(10) -0.018(8) 0.003(8) 0.013(8)
O8 0.060(7) 0.070(7) 0.039(6) 0.002(5) 0.009(5) -0.003(6)
O9 0.051(7) 0.071(7) 0.053(6) 0.014(6) -0.003(5) 0.010(6)
O10 0.050(7) 0.046(6) 0.055(6) -0.003(5) -0.001(5) 0.003(5)
O11 0.060(8) 0.082(8) 0.041(6) -0.006(6) 0.009(5) -0.004(7)
O12 0.048(7) 0.043(6) 0.062(7) 0.001(5) -0.001(5) -0.001(5)
O13 0.027(5) 0.048(5) 0.033(5) 0.000(4) 0.003(4) 0.004(4)
O14 0.029(5) 0.040(5) 0.033(5) 0.005(4) 0.005(4) 0.001(4)
O15 0.036(5) 0.065(6) 0.031(5) 0.013(4) 0.007(4) -0.001(5)
O16 0.035(5) 0.045(5) 0.034(5) 0.001(4) 0.002(4) 0.006(4)
O17 0.074(11) 0.140(15) 0.102(12) -0.021(11) -0.004(9) 0.008(10)
N1 0.039(7) 0.061(8) 0.033(6) 0.003(5) 0.003(5) 0.000(6)
C1 0.052(7) 0.072(7) 0.048(6) 0.007(6) -0.002(6) 0.021(6)
C2 0.073(9) 0.087(10) 0.078(9) 0.018(8) -0.012(8) 0.031(8)
C3 0.113(11) 0.347(12) 0.325(12) 0.286(10) 0.007(10) 0.056(10)
C4 0.357(12) 0.403(12) 0.127(12) 0.000(10) -0.022(10) 0.353(10)
C5 0.192(12) 0.187(12) 0.191(12) 0.014(10) -0.109(10) 0.070(10)
C6 0.060(7) 0.082(8) 0.038(6) -0.004(6) 0.014(6) 0.010(7)
C7 0.110(9) 0.131(9) 0.042(7) -0.008(7) 0.034(7) 0.000(8)
C8 0.140(11) 0.270(12) 0.096(10) -0.025(10) 0.071(9) 0.036(10)
C9 0.274(12) 0.148(11) 0.064(9) 0.038(9) 0.075(9) 0.033(10)
C10 0.269(12) 0.224(12) 0.056(9) -0.051(9) 0.064(9) -0.070(11)
C11 0.054(8) 0.041(7) 0.062(8) 0.006(6) -0.006(7) 0.004(7)
C12 0.076(9) 0.049(8) 0.076(9) -0.010(7) -0.003(8) 0.009(7)
C13 0.145(11) 0.078(9) 0.207(11) -0.029(9) 0.082(10) 0.017(9)
C14 0.213(12) 0.062(9) 0.114(10) 0.006(9) -0.029(10) 0.022(9)
C15 0.108(10) 0.074(9) 0.156(11) -0.051(9) -0.023(9) 0.013(9)
C16 0.041(6) 0.091(7) 0.035(5) 0.013(5) 0.004(5) -0.004(6)
C17 0.050(6) 0.094(6) 0.045(5) 0.010(5) 0.011(5) 0.004(5)
C18 0.059(6) 0.119(7) 0.056(6) 0.033(6) 0.022(5) 0.003(6)
C19 0.065(6) 0.154(7) 0.066(6) 0.047(6) 0.024(5) 0.008(6)
C20 0.070(6) 0.120(7) 0.054(6) 0.035(6) 0.016(5) -0.001(6)
C21 0.051(6) 0.095(7) 0.042(5) 0.024(5) 0.006(5) -0.002(6)
C22 0.059(10) 0.100(11) 0.080(10) 0.053(9) 0.019(8) 0.023(9)
C23 0.046(5) 0.087(6) 0.043(5) 0.008(5) 0.006(5) 0.005(5)
C24 0.050(6) 0.063(7) 0.036(6) -0.002(5) 0.004(5) 0.005(6)
C25 0.030(6) 0.062(6) 0.042(6) -0.008(5) 0.006(5) 0.004(5)
C26 0.036(6) 0.081(8) 0.047(6) -0.007(6) 0.009(5) -0.004(6)
C27 0.104(11) 0.107(11) 0.121(11) 0.023(10) 0.006(10) -0.039(10)
C28 0.077(9) 0.092(9) 0.093(9) 0.015(8) 0.013(8) -0.014(8)
C29 0.079(10) 0.086(10) 0.075(10) -0.006(9) -0.007(9) -0.007(9)
C30 0.060(10) 0.066(10) 0.056(9) -0.002(8) 0.014(8) 0.010(8)
C33 0.175(17) 0.108(14) 0.135(15) -0.040(12) 0.009(12) 0.005(12)
C34 0.179(12) 0.145(12) 0.154(12) -0.027(10) -0.031(10) -0.002(11)
C35 0.149(12) 0.188(12) 0.152(12) -0.027(10) -0.029(10) 0.038(10)
C36 0.098(10) 0.113(10) 0.100(9) -0.022(9) -0.017(8) -0.007(9)
C37 0.179(12) 0.210(12) 0.132(12) 0.005(11) 0.009(10) -0.022(11)
C38 0.198(13) 0.225(13) 0.266(13) 0.061(11) -0.030(11) -0.088(11)
C39 0.181(13) 0.207(13) 0.236(13) -0.008(11) 0.065(11) -0.054(11)
C40 0.161(13) 0.140(12) 0.281(13) 0.036(11) 0.016(11) -0.013(11)

loop_
_atom_type_symbol
_atom_type_description
_atom_type_scat_dispersion_real
_atom_type_scat_dispersion_imag
_atom_type_scat_source
C C 0.0033 0.0016 'International Tables Vol C Tables 4.2.6.8 and 6.1.1.4'
H H 0.0000 0.0000 'International Tables Vol C Tables 4.2.6.8 and 6.1.1.4'
N N 0.0061 0.0033 'International Tables Vol C Tables 4.2.6.8 and 6.1.1.4'
O O 0.0106 0.0060 'International Tables Vol C Tables 4.2.6.8 and 6.1.1.4'
Dy Dy -0.1892 4.4098 'International Tables Vol C Tables 4.2.6.8 and 6.1.1.4'

loop_
_geom_angle_atom_site_label_1
_geom_angle_atom_site_label_2
_geom_angle_atom_site_label_3
_geom_angle
_geom_angle_site_symmetry_1
_geom_angle_site_symmetry_3
O14 Dy1 O15 72.7(3) . .
O14 Dy1 O14 38.2(4) . 3_666
O15 Dy1 O14 83.5(3) . 3_666
O14 Dy1 O12 79.8(3) . .
O15 Dy1 O12 83.4(4) . .
O14 Dy1 O12 117.6(3) 3_666 .
O14 Dy1 O16 78.5(3) . .
O15 Dy1 O16 150.8(3) . .
O14 Dy1 O16 76.6(3) 3_666 .
O12 Dy1 O16 87.2(3) . .
O14 Dy1 O13 110.5(3) . .
O15 Dy1 O13 135.2(3) . .
O14 Dy1 O13 77.1(3) 3_666 .
O12 Dy1 O13 141.4(3) . .
O16 Dy1 O13 60.4(3) . .
O14 Dy1 O1 148.3(4) . .
O15 Dy1 O1 81.9(4) . .
O14 Dy1 O1 156.6(4) 3_666 .
O12 Dy1 O1 78.7(4) . .
O16 Dy1 O1 123.2(4) . .
O13 Dy1 O1 100.9(4) . .
O14 Dy1 N1 112.9(3) . .
O15 Dy1 N1 70.2(3) . .
O14 Dy1 N1 83.6(4) 3_666 .
O12 Dy1 N1 144.3(4) . .
O16 Dy1 N1 127.2(3) . .
O13 Dy1 N1 67.7(3) . .
O1 Dy1 N1 74.3(4) . .
O14 Dy1 O6 141.9(3) . .
O15 Dy1 O6 132.6(3) . .
O14 Dy1 O6 143.7(3) 3_666 .
O12 Dy1 O6 76.8(4) . .
O16 Dy1 O6 70.9(3) . .
O13 Dy1 O6 73.2(3) . .
O1 Dy1 O6 52.4(4) . .
N1 Dy1 O6 103.6(4) . .
O14 Dy1 C28 154.1(5) . .
O15 Dy1 C28 107.5(5) . .
O14 Dy1 C28 165.0(5) 3_666 .
O12 Dy1 C28 74.6(5) . .
O16 Dy1 C28 96.4(5) . .
O13 Dy1 C28 87.9(5) . .
O1 Dy1 C28 26.8(5) . .
N1 Dy1 C28 90.6(6) . .
O6 Dy1 C28 25.7(5) . .
O14 Dy1 Dy2 69.2(2) . .
O15 Dy1 Dy2 127.2(2) . .
O14 Dy1 Dy2 44.3(2) 3_666 .
O12 Dy1 Dy2 122.9(3) . .
O16 Dy1 Dy2 41.2(2) . .
O13 Dy1 Dy2 42.4(2) . .
O1 Dy1 Dy2 142.5(3) . .
N1 Dy1 Dy2 92.5(3) . .
O6 Dy1 Dy2 99.5(2) . .
C28 Dy1 Dy2 122.7(5) . .
O14 Dy1 Dy3 118.3(2) . .
O15 Dy1 Dy3 168.7(2) . .
O14 Dy1 Dy3 103.6(2) 3_666 .
O12 Dy1 Dy3 100.6(2) . .
O16 Dy1 Dy3 40.5(2) . .
O13 Dy1 Dy3 41.2(2) . .
O1 Dy1 Dy3 88.5(3) . .
N1 Dy1 Dy3 101.5(2) . .
O6 Dy1 Dy3 40.2(2) . .
C28 Dy1 Dy3 64.0(5) . .
Dy2 Dy1 Dy3 59.312(17) . .
O15 Dy2 O10 88.9(4) 3_666 3_666
O15 Dy2 O9 138.7(4) 3_666 .
O10 Dy2 O9 78.2(4) 3_666 .
O15 Dy2 O8 89.4(4) 3_666 .
O10 Dy2 O8 143.0(4) 3_666 .
O9 Dy2 O8 78.9(4) . .
O15 Dy2 O16 93.1(3) 3_666 .
O10 Dy2 O16 141.6(3) 3_666 .
O9 Dy2 O16 121.1(4) . .
O8 Dy2 O16 75.5(3) . .
O15 Dy2 O13 139.9(3) 3_666 .
O10 Dy2 O13 94.4(3) 3_666 .
O9 Dy2 O13 80.6(4) . .
O8 Dy2 O13 110.2(3) . .
O16 Dy2 O13 60.9(3) . .
O15 Dy2 O14 69.8(3) 3_666 3_666
O10 Dy2 O14 70.8(3) 3_666 3_666
O9 Dy2 O14 137.6(3) . 3_666
O8 Dy2 O14 141.6(3) . 3_666
O16 Dy2 O14 74.0(3) . 3_666
O13 Dy2 O14 73.7(3) . 3_666
O15 Dy2 O5 61.6(3) 3_666 3_666
O10 Dy2 O5 77.0(4) 3_666 3_666
O9 Dy2 O5 77.2(4) . 3_666
O8 Dy2 O5 69.7(4) . 3_666
O16 Dy2 O5 136.3(3) . 3_666
O13 Dy2 O5 157.4(3) . 3_666
O14 Dy2 O5 121.3(3) 3_666 3_666
O15 Dy2 Dy1 97.8(2) 3_666 .
O10 Dy2 Dy1 99.6(3) 3_666 .
O9 Dy2 Dy1 122.9(3) . .
O8 Dy2 Dy1 117.3(3) . .
O16 Dy2 Dy1 42.1(2) . .
O13 Dy2 Dy1 42.3(2) . .
O14 Dy2 Dy1 40.4(2) 3_666 .
O5 Dy2 Dy1 159.0(2) 3_666 .
O15 Dy2 Dy3 132.3(3) 3_666 .
O10 Dy2 Dy3 134.2(3) 3_666 .
O9 Dy2 Dy3 79.6(3) . .
O8 Dy2 Dy3 68.3(3) . .
O16 Dy2 Dy3 41.7(2) . .
O13 Dy2 Dy3 42.5(2) . .
O14 Dy2 Dy3 101.8(2) 3_666 .
O5 Dy2 Dy3 135.0(2) 3_666 .
Dy1 Dy2 Dy3 61.420(17) . .
O15 Dy2 Dy1 35.1(2) 3_666 3_666
O10 Dy2 Dy1 69.3(3) 3_666 3_666
O9 Dy2 Dy1 146.2(3) . 3_666
O8 Dy2 Dy1 122.8(3) . 3_666
O16 Dy2 Dy1 91.1(2) . 3_666
O13 Dy2 Dy1 110.35(19) . 3_666
O14 Dy2 Dy1 36.7(2) 3_666 3_666
O5 Dy2 Dy1 86.4(2) 3_666 3_666
Dy1 Dy2 Dy1 73.178(19) . 3_666
Dy3 Dy2 Dy1 130.53(2) . 3_666
O3 Dy3 O4 86.3(4) . .
O3 Dy3 O11 89.8(4) . .
O4 Dy3 O11 74.7(4) . .
O3 Dy3 O6 103.5(4) . .
O4 Dy3 O6 148.4(4) . .
O11 Dy3 O6 134.2(4) . .
O3 Dy3 O2 73.5(4) . .
O4 Dy3 O2 77.4(5) . .
O11 Dy3 O2 148.3(4) . .
O6 Dy3 O2 76.8(4) . .
O3 Dy3 O16 160.5(4) . .
O4 Dy3 O16 105.0(4) . .
O11 Dy3 O16 78.3(4) . .
O6 Dy3 O16 75.3(4) . .
O2 Dy3 O16 123.9(3) . .
O3 Dy3 O13 138.8(4) . .
O4 Dy3 O13 75.9(3) . .
O11 Dy3 O13 119.7(4) . .
O6 Dy3 O13 77.2(4) . .
O2 Dy3 O13 66.5(3) . .
O16 Dy3 O13 60.5(3) . .
O3 Dy3 O7 77.4(5) . .
O4 Dy3 O7 144.1(4) . .
O11 Dy3 O7 73.5(5) . .
O6 Dy3 O7 67.3(5) . .
O2 Dy3 O7 126.2(5) . .
O16 Dy3 O7 84.4(4) . .
O13 Dy3 O7 135.4(4) . .
O3 Dy3 Dy2 150.6(3) . .
O4 Dy3 Dy2 65.0(3) . .
O11 Dy3 Dy2 77.4(3) . .
O6 Dy3 Dy2 104.3(3) . .
O2 Dy3 Dy2 104.1(3) . .
O16 Dy3 Dy2 41.1(2) . .
O13 Dy3 Dy2 42.4(2) . .
O7 Dy3 Dy2 122.3(4) . .
O3 Dy3 Dy1 146.9(3) . .
O4 Dy3 Dy1 115.3(3) . .
O11 Dy3 Dy1 119.1(3) . .
O6 Dy3 Dy1 45.1(3) . .
O2 Dy3 Dy1 86.5(3) . .
O16 Dy3 Dy1 40.8(2) . .
O13 Dy3 Dy1 40.9(2) . .
O7 Dy3 Dy1 94.6(3) . .
Dy2 Dy3 Dy1 59.267(17) . .
C28 O1 Dy1 96.8(12) . .
C26 O2 Dy3 123.1(9) . .
C29 O3 Dy3 139.6(13) . .
C1 O4 Dy3 147.1(11) . .
C21 O5 C22 117.1(13) . .
C21 O5 Dy2 109.7(9) . 3_666
C22 O5 Dy2 126.4(10) . 3_666
C28 O6 Dy3 152.9(14) . .
C28 O6 Dy1 90.2(12) . .
Dy3 O6 Dy1 94.6(4) . .
C33 O7 Dy3 132.1(15) . .
C6 O8 Dy2 141.0(11) . .
C1 O9 Dy2 121.7(11) . .
C11 O10 Dy2 136.2(11) . 3_666
C6 O11 Dy3 126.7(10) . .
C11 O12 Dy1 133.9(10) . .
C25 O13 Dy1 119.5(8) . .
C25 O13 Dy2 124.8(8) . .
Dy1 O13 Dy2 95.3(3) . .
C25 O13 Dy3 118.2(7) . .
Dy1 O13 Dy3 97.9(3) . .
Dy2 O13 Dy3 95.0(3) . .
O14 O14 Dy1 71.6(6) 3_666 .
O14 O14 Dy1 70.2(6) 3_666 3_666
Dy1 O14 Dy1 141.8(4) . 3_666
O14 O14 Dy2 118.8(7) 3_666 3_666
Dy1 O14 Dy2 102.9(3) . 3_666
Dy1 O14 Dy2 95.3(3) 3_666 3_666
C16 O15 Dy2 123.0(9) . 3_666
C16 O15 Dy1 124.1(9) . .
Dy2 O15 Dy1 110.5(4) 3_666 .
C30 O16 Dy2 116.9(9) . .
C30 O16 Dy3 124.1(9) . .
Dy2 O16 Dy3 97.1(3) . .
C30 O16 Dy1 117.9(8) . .
Dy2 O16 Dy1 96.7(3) . .
Dy3 O16 Dy1 98.8(3) . .
C23 N1 C24 118.1(13) . .
C23 N1 Dy1 127.4(11) . .
C24 N1 Dy1 114.5(8) . .
O4 C1 O9 123.9(15) . .
O4 C1 C2 119.5(16) . .
O9 C1 C2 116.5(16) . .
C4 C2 C3 110.5(13) . .
C4 C2 C5 110.2(13) . .
C3 C2 C5 106.4(12) . .
C4 C2 C1 110.6(15) . .
C3 C2 C1 108.8(16) . .
C5 C2 C1 110.2(16) . .
C2 C3 H3A 109.5 . .
C2 C3 H3B 109.5 . .
H3A C3 H3B 109.5 . .
C2 C3 H3C 109.5 . .
H3A C3 H3C 109.5 . .
H3B C3 H3C 109.5 . .
C2 C4 H4A 109.5 . .
C2 C4 H4B 109.5 . .
H4A C4 H4B 109.5 . .
C2 C4 H4C 109.5 . .
H4A C4 H4C 109.5 . .
H4B C4 H4C 109.5 . .
C2 C5 H5A 109.5 . .
C2 C5 H5B 109.5 . .
H5A C5 H5B 109.5 . .
C2 C5 H5C 109.5 . .
H5A C5 H5C 109.5 . .
H5B C5 H5C 109.5 . .
O8 C6 O11 125.6(15) . .
O8 C6 C7 115.9(18) . .
O11 C6 C7 118.5(17) . .
C10 C7 C9 115(2) . .
C10 C7 C8 109(3) . .
C9 C7 C8 107(3) . .
C10 C7 C6 111(2) . .
C9 C7 C6 108.9(19) . .
C8 C7 C6 105.5(18) . .
C7 C8 H8A 109.5 . .
C7 C8 H8B 109.5 . .
H8A C8 H8B 109.5 . .
C7 C8 H8C 109.5 . .
H8A C8 H8C 109.5 . .
H8B C8 H8C 109.5 . .
C7 C9 H9A 109.5 . .
C7 C9 H9B 109.5 . .
H9A C9 H9B 109.5 . .
C7 C9 H9C 109.5 . .
H9A C9 H9C 109.5 . .
H9B C9 H9C 109.5 . .
C7 C10 H10A 109.5 . .
C7 C10 H10B 109.5 . .
H10A C10 H10B 109.5 . .
C7 C10 H10C 109.5 . .
H10A C10 H10C 109.5 . .
H10B C10 H10C 109.5 . .
O12 C11 O10 125.4(14) . .
O12 C11 C12 119.3(15) . .
O10 C11 C12 115.2(14) . .
C13 C12 C15 109(2) . .
C13 C12 C14 110(2) . .
C15 C12 C14 109(2) . .
C13 C12 C11 108.8(17) . .
C15 C12 C11 111.4(16) . .
C14 C12 C11 107.5(16) . .
C12 C13 H13A 109.5 . .
C12 C13 H13B 109.5 . .
H13A C13 H13B 109.5 . .
C12 C13 H13C 109.5 . .
H13A C13 H13C 109.5 . .
H13B C13 H13C 109.5 . .
C12 C14 H14A 109.5 . .
C12 C14 H14B 109.5 . .
H14A C14 H14B 109.5 . .
C12 C14 H14C 109.5 . .
H14A C14 H14C 109.5 . .
H14B C14 H14C 109.5 . .
C12 C15 H15A 109.5 . .
C12 C15 H15B 109.5 . .
H15A C15 H15B 109.5 . .
C12 C15 H15C 109.5 . .
H15A C15 H15C 109.5 . .
H15B C15 H15C 109.5 . .
O15 C16 C21 118.6(15) . .
O15 C16 C17 122.2(14) . .
C21 C16 C17 119.1(15) . .
C16 C17 C18 119.5(16) . .
C16 C17 C23 123.1(15) . .
C18 C17 C23 117.4(16) . .
C19 C18 C17 120.0(19) . .
C19 C18 H18A 120.0 . .
C17 C18 H18A 120.0 . .
C20 C19 C18 119.6(17) . .
C20 C19 H19A 120.2 . .
C18 C19 H19A 120.2 . .
C19 C20 C21 120.5(18) . .
C19 C20 H20A 119.8 . .
C21 C20 H20A 119.8 . .
C20 C21 O5 126.6(16) . .
C20 C21 C16 121.2(18) . .
O5 C21 C16 112.2(14) . .
O5 C22 H22A 109.5 . .
O5 C22 H22B 109.5 . .
H22A C22 H22B 109.5 . .
O5 C22 H22C 109.5 . .
H22A C22 H22C 109.5 . .
H22B C22 H22C 109.5 . .
N1 C23 C17 123.1(16) . .
N1 C23 H23A 118.4 . .
C17 C23 H23A 118.4 . .
N1 C24 C25 107.9(12) . .
N1 C24 H24A 110.1 . .
C25 C24 H24A 110.1 . .
N1 C24 H24B 110.1 . .
C25 C24 H24B 110.1 . .
H24A C24 H24B 108.4 . .
O13 C25 C26 110.4(12) . .
O13 C25 C24 109.8(11) . .
C26 C25 C24 110.8(12) . .
O2 C26 C25 108.2(12) . .
O2 C26 H26A 110.1 . .
C25 C26 H26A 110.1 . .
O2 C26 H26B 110.1 . .
C25 C26 H26B 110.1 . .
H26A C26 H26B 108.4 . .
C38 C27 C40 127(3) . .
C38 C27 C28 112(3) . .
C40 C27 C28 108(3) . .
C38 C27 C39 89(3) . .
C40 C27 C39 109(3) . .
C28 C27 C39 109(2) . .
O6 C28 O1 120(2) . .
O6 C28 C27 123(2) . .
O1 C28 C27 117(2) . .
O6 C28 Dy1 64.2(11) . .
O1 C28 Dy1 56.4(10) . .
C27 C28 Dy1 171.8(17) . .
O3 C29 O17 123.8(19) . .
O3 C29 C36 119(2) . .
O17 C29 C36 117(2) . .
O16 C30 H30A 109.5 . .
O16 C30 H30B 109.5 . .
H30A C30 H30B 109.5 . .
O16 C30 H30C 109.5 . .
H30A C30 H30C 109.5 . .
H30B C30 H30C 109.5 . .
O7 C33 H33A 109.5 . .
O7 C33 H33B 109.5 . .
H33A C33 H33B 109.5 . .
O7 C33 H33C 109.5 . .
H33A C33 H33C 109.5 . .
H33B C33 H33C 109.5 . .
C36 C34 H34A 109.5 . .
C36 C34 H34B 109.5 . .
H34A C34 H34B 109.5 . .
C36 C34 H34C 109.5 . .
H34A C34 H34C 109.5 . .
H34B C34 H34C 109.5 . .
C36 C35 H35A 109.5 . .
C36 C35 H35B 109.5 . .
H35A C35 H35B 109.5 . .
C36 C35 H35C 109.5 . .
H35A C35 H35C 109.5 . .
H35B C35 H35C 109.5 . .
C34 C36 C35 117(3) . .
C34 C36 C29 106(2) . .
C35 C36 C29 114(2) . .
C34 C36 C37 99(3) . .
C35 C36 C37 112(3) . .
C29 C36 C37 107(2) . .
C36 C37 H37A 109.5 . .
C36 C37 H37B 109.5 . .
H37A C37 H37B 109.5 . .
C36 C37 H37C 109.5 . .
H37A C37 H37C 109.5 . .
H37B C37 H37C 109.5 . .
C27 C38 H38A 109.5 . .
C27 C38 H38B 109.5 . .
H38A C38 H38B 109.5 . .
C27 C38 H38C 109.5 . .
H38A C38 H38C 109.5 . .
H38B C38 H38C 109.5 . .
C27 C39 H39A 109.5 . .
C27 C39 H39B 109.5 . .
H39A C39 H39B 109.5 . .
C27 C39 H39C 109.5 . .
H39A C39 H39C 109.5 . .
H39B C39 H39C 109.5 . .
C27 C40 H40A 109.5 . .
C27 C40 H40B 109.5 . .
H40A C40 H40B 109.5 . .
C27 C40 H40C 109.5 . .
H40A C40 H40C 109.5 . .
H40B C40 H40C 109.5 . .

loop_
_geom_bond_atom_site_label_1
_geom_bond_atom_site_label_2
_geom_bond_distance
_geom_bond_site_symmetry_2
Dy1 O14 2.301(9) .
Dy1 O15 2.308(9) .
Dy1 O14 2.320(9) 3_666
Dy1 O12 2.335(10) .
Dy1 O16 2.406(9) .
Dy1 O13 2.408(8) .
Dy1 O1 2.414(12) .
Dy1 N1 2.517(12) .
Dy1 O6 2.589(11) .
Dy1 C28 2.88(2) .
Dy1 Dy2 3.5636(8) .
Dy1 Dy3 3.6406(8) .
Dy2 O15 2.264(9) 3_666
Dy2 O10 2.291(10) 3_666
Dy2 O9 2.319(10) .
Dy2 O8 2.345(10) .
Dy2 O16 2.364(9) .
Dy2 O13 2.415(9) .
Dy2 O14 2.499(8) 3_666
Dy2 O5 2.677(11) 3_666
Dy2 Dy3 3.5652(9) .
Dy2 Dy1 3.7567(8) 3_666
Dy3 O3 2.274(10) .
Dy3 O4 2.287(11) .
Dy3 O11 2.329(11) .
Dy3 O6 2.359(10) .
Dy3 O2 2.365(11) .
Dy3 O16 2.390(9) .
Dy3 O13 2.419(9) .
Dy3 O7 2.476(13) .
O1 C28 1.30(2) .
O2 C26 1.403(18) .
O3 C29 1.24(2) .
O4 C1 1.24(2) .
O5 C21 1.39(2) .
O5 C22 1.410(18) .
O5 Dy2 2.677(11) 3_666
O6 C28 1.25(2) .
O7 C33 1.38(3) .
O8 C6 1.24(2) .
O9 C1 1.27(2) .
O10 C11 1.252(18) .
O10 Dy2 2.291(10) 3_666
O11 C6 1.24(2) .
O12 C11 1.234(18) .
O13 C25 1.412(16) .
O14 O14 1.513(17) 3_666
O14 Dy1 2.320(9) 3_666
O14 Dy2 2.499(8) 3_666
O15 C16 1.322(17) .
O15 Dy2 2.264(9) 3_666
O16 C30 1.460(18) .
O17 C29 1.27(3) .
N1 C23 1.295(18) .
N1 C24 1.474(18) .
C1 C2 1.54(2) .
C2 C4 1.397(13) .
C2 C3 1.466(13) .
C2 C5 1.489(13) .
C3 H3A 0.9800 .
C3 H3B 0.9800 .
C3 H3C 0.9800 .
C4 H4A 0.9800 .
C4 H4B 0.9800 .
C4 H4C 0.9800 .
C5 H5A 0.9800 .
C5 H5B 0.9800 .
C5 H5C 0.9800 .
C6 C7 1.55(2) .
C7 C10 1.49(3) .
C7 C9 1.50(3) .
C7 C8 1.53(4) .
C8 H8A 0.9800 .
C8 H8B 0.9800 .
C8 H8C 0.9800 .
C9 H9A 0.9800 .
C9 H9B 0.9800 .
C9 H9C 0.9800 .
C10 H10A 0.9800 .
C10 H10B 0.9800 .
C10 H10C 0.9800 .
C11 C12 1.55(2) .
C12 C13 1.50(3) .
C12 C15 1.51(3) .
C12 C14 1.52(3) .
C13 H13A 0.9800 .
C13 H13B 0.9800 .
C13 H13C 0.9800 .
C14 H14A 0.9800 .
C14 H14B 0.9800 .
C14 H14C 0.9800 .
C15 H15A 0.9800 .
C15 H15B 0.9800 .
C15 H15C 0.9800 .
C16 C21 1.39(2) .
C16 C17 1.40(2) .
C17 C18 1.41(2) .
C17 C23 1.47(2) .
C18 C19 1.41(3) .
C18 H18A 0.9500 .
C19 C20 1.38(3) .
C19 H19A 0.9500 .
C20 C21 1.39(2) .
C20 H20A 0.9500 .
C22 H22A 0.9800 .
C22 H22B 0.9800 .
C22 H22C 0.9800 .
C23 H23A 0.9500 .
C24 C25 1.556(19) .
C24 H24A 0.9900 .
C24 H24B 0.9900 .
C25 C26 1.53(2) .
C26 H26A 0.9900 .
C26 H26B 0.9900 .
C27 C38 1.45(4) .
C27 C40 1.46(4) .
C27 C28 1.54(3) .
C27 C39 1.62(4) .
C29 C36 1.54(3) .
C30 H30A 0.9800 .
C30 H30B 0.9800 .
C30 H30C 0.9800 .
C33 H33A 0.9800 .
C33 H33B 0.9800 .
C33 H33C 0.9800 .
C34 C36 1.46(4) .
C34 H34A 0.9800 .
C34 H34B 0.9800 .
C34 H34C 0.9800 .
C35 C36 1.50(4) .
C35 H35A 0.9800 .
C35 H35B 0.9800 .
C35 H35C 0.9800 .
C36 C37 1.61(4) .
C37 H37A 0.9800 .
C37 H37B 0.9800 .
C37 H37C 0.9800 .
C38 H38A 0.9800 .
C38 H38B 0.9800 .
C38 H38C 0.9800 .
C39 H39A 0.9800 .
C39 H39B 0.9800 .
C39 H39C 0.9800 .
C40 H40A 0.9800 .
C40 H40B 0.9800 .
C40 H40C 0.9800 .
